data_4084325
loop_
_publ_author_name
'Pichaandi, Kothanda Rama'
'Fanwick, Phillip E.'
'Abu-Omar, Mahdi M.'

_publ_section_title
;
 C--H Activation of Methyltrioxorhenium by Pincer Iridium Hydride To Give
 Agile Ir--Re Bimetallic Compounds
;
_journal_issue 19
_journal_name_full Organometallics
_journal_page_first 5089
_journal_paper_doi 10.1021/om500807a
_journal_volume 33
_journal_year 2014
_chemical_formula_moiety 'C24 H45 Ir1 N1 O3 P2 Re1,C1 H2 Cl2,F6 P1'
_chemical_formula_sum 'C25 H47 Cl2 F6 Ir N O3 P3 Re'
_chemical_formula_weight 1065.84
_chemical_name_systematic
;
 ?
;
_space_group_crystal_system triclinic
_space_group_IT_number 2
_space_group_name_Hall '-P 1'
_space_group_name_H-M_alt 'P -1'
_symmetry_space_group_name_Hall '-P 1'
_symmetry_space_group_name_H-M 'P -1'
_atom_sites_solution_hydrogens mixed
_atom_sites_solution_primary heavy
_atom_sites_solution_secondary difmap
_audit_creation_method SHELXL-2013
_cell_angle_alpha 73.7430(10)
_cell_angle_beta 79.4390(10)
_cell_angle_gamma 87.865(2)
_cell_formula_units_Z 2
_cell_length_a 8.3024(2)
_cell_length_b 12.4098(4)
_cell_length_c 18.0083(5)
_cell_measurement_reflns_used 22224
_cell_measurement_temperature 150(2)
_cell_measurement_theta_max 30.636
_cell_measurement_theta_min 1.709
_cell_volume 1750.86(9)
_computing_cell_refinement 'HKL2000 (Otwinowski & Minor, 1997)'
_computing_data_collection 'Nonius Collect (Nonius, 1998)'
_computing_data_reduction 'HKL2000 (Otwinowski & Minor, 1997)'
_computing_publication_material 'local programs'
_computing_structure_refinement 'SHELXL-2013 (Sheldrick, 2013)'
_computing_structure_solution 'DIRDIF/PATTY (Burskens, et. al,. 2008)'
_diffrn_ambient_temperature 150(2)
_diffrn_measured_fraction_theta_full 0.998
_diffrn_measured_fraction_theta_max 0.986
_diffrn_measurement_device_type 'Nonius KappaCCD'
_diffrn_measurement_method '\w and \f'
_diffrn_radiation_type MoK\a
_diffrn_radiation_wavelength 0.71073
_diffrn_reflns_av_R_equivalents 0.034
_diffrn_reflns_av_unetI/netI 0.0590
_diffrn_reflns_Laue_measured_fraction_max 0.986
_diffrn_reflns_limit_h_max 11
_diffrn_reflns_limit_h_min 0
_diffrn_reflns_limit_k_max 17
_diffrn_reflns_limit_k_min -17
_diffrn_reflns_limit_l_max 25
_diffrn_reflns_limit_l_min -24
_diffrn_reflns_number 22224
_diffrn_reflns_point_group_measured_fraction_full 0.998
_diffrn_reflns_point_group_measured_fraction_max 0.986
_diffrn_reflns_theta_full 25.242
_diffrn_reflns_theta_max 30.636
_diffrn_reflns_theta_min 1.709
_diffrn_source 'fine focus tube'
_exptl_absorpt_coefficient_mu 7.600
_exptl_absorpt_correction_T_max 0.161
_exptl_absorpt_correction_T_min 0.013
_exptl_absorpt_correction_type multi-scan
_exptl_absorpt_process_details 'SCALEPACK (Otwinowski & Minor, 1997)'
_exptl_crystal_colour yellow
_exptl_crystal_density_diffrn 2.022
_exptl_crystal_description plate
_exptl_crystal_F_000 1026
_exptl_crystal_size_max 0.750
_exptl_crystal_size_mid 0.600
_exptl_crystal_size_min 0.240
_refine_diff_density_max 2.999
_refine_diff_density_min -2.264
_refine_diff_density_rms 0.198
_refine_ls_extinction_method none
_refine_ls_goodness_of_fit_ref 1.031
_refine_ls_hydrogen_treatment mixed
_refine_ls_matrix_type full
_refine_ls_number_parameters 399
_refine_ls_number_reflns 10658
_refine_ls_number_restraints 228
_refine_ls_restrained_S_all 1.024
_refine_ls_R_factor_all 0.0606
_refine_ls_R_factor_gt 0.0396
_refine_ls_shift/su_max 0.001
_refine_ls_shift/su_mean 0.000
_refine_ls_structure_factor_coef Fsqd
_refine_ls_weighting_details 'w=1/[\s^2^(Fo^2^)+(0.0534P)^2^] where P=(Fo^2^+2Fc^2^)/3'
_refine_ls_weighting_scheme calc
_refine_ls_wR_factor_gt 0.0949
_refine_ls_wR_factor_ref 0.1009
_reflns_Friedel_coverage 0.000
_reflns_number_gt 7905
_reflns_number_total 10658
_reflns_threshold_expression 'I > 2\s(I)'
_cod_data_source_file om500807a_si_002.cif
_cod_data_source_block RAM598
_cod_depositor_comments 'Adding full bibliography for 4084325--4084326.cif.'
_cod_database_code 4084325
_shelx_space_group_comment
;
The symmetry employed for this shelxl refinement is uniquely defined
by the following loop, which should always be used as a source of
symmetry information in preference to the above space-group names.
They are only intended as comments.
;
_shelx_estimated_absorpt_t_min 0.070
_shelx_estimated_absorpt_t_max 0.263
_shelxl_version_number 2013-4

loop_
_space_group_symop_operation_xyz
'x, y, z'
'-x, -y, -z'

loop_
_atom_site_label
_atom_site_type_symbol
_atom_site_fract_x
_atom_site_fract_y
_atom_site_fract_z
_atom_site_U_iso_or_equiv
_atom_site_adp_type
_atom_site_occupancy
_atom_site_site_symmetry_order
_atom_site_calc_flag
_atom_site_refinement_flags_posn
_atom_site_refinement_flags_adp
Ir1 Ir -0.01150(2) 0.10838(2) 0.26076(2) 0.01919(6) Uani 1 1 d . .
Re1 Re -0.08739(3) 0.18348(2) 0.38587(2) 0.03098(7) Uani 1 1 d . U
Cl1 Cl 0.7562(7) 0.5149(5) 0.5670(4) 0.319(5) Uani 1 1 d . U
Cl2 Cl 0.4335(6) 0.5917(5) 0.6033(3) 0.213(3) Uani 1 1 d . U
P1 P 0.13443(14) 0.27209(10) 0.17577(7) 0.0215(2) Uani 1 1 d . U
P2 P -0.14900(14) -0.06940(10) 0.30438(7) 0.0208(2) Uani 1 1 d . U
P3 P 0.45155(17) 0.29266(12) 0.86402(10) 0.0354(3) Uani 1 1 d . U
F1 F 0.3784(4) 0.3774(3) 0.9132(2) 0.0505(9) Uani 1 1 d . U
F2 F 0.4575(7) 0.1992(4) 0.9441(3) 0.0908(17) Uani 1 1 d . U
F3 F 0.2715(4) 0.2496(4) 0.8670(3) 0.0626(11) Uani 1 1 d . U
F4 F 0.4369(8) 0.3858(5) 0.7871(3) 0.109(2) Uani 1 1 d . U
F5 F 0.6285(5) 0.3344(4) 0.8602(4) 0.107(2) Uani 1 1 d . U
F6 F 0.5224(5) 0.2040(4) 0.8182(3) 0.0883(17) Uani 1 1 d . U
O1 O -0.2108(4) 0.2074(3) 0.3098(2) 0.0293(8) Uani 1 1 d . U
O2 O -0.1959(5) 0.1116(3) 0.4749(2) 0.0458(10) Uani 1 1 d . U
O3 O -0.0020(6) 0.3042(3) 0.3888(3) 0.0498(11) Uani 1 1 d . U
N1 N -0.0813(4) 0.1031(3) 0.1533(2) 0.0207(8) Uani 1 1 d . U
C1 C 0.1009(7) 0.0875(5) 0.3597(3) 0.0314(12) Uani 1 1 d . U
H1A H 0.094(7) 0.020(5) 0.386(3) 0.036(16) Uiso 1 1 d . .
H1B H 0.217(5) 0.069(3) 0.347(2) 0.003(10) Uiso 1 1 d . .
C2 C -0.2008(5) 0.0307(4) 0.1530(3) 0.0209(9) Uani 1 1 d . U
C3 C -0.2537(6) 0.0318(4) 0.0838(3) 0.0263(10) Uani 1 1 d . U
H3 H -0.3395 -0.0174 0.0848 0.032 Uiso 1 1 calc R U
C4 C -0.1802(6) 0.1053(4) 0.0137(3) 0.0273(10) Uani 1 1 d . U
H4 H -0.2191 0.1106 -0.0336 0.033 Uiso 1 1 calc R U
C5 C -0.0500(6) 0.1706(4) 0.0137(3) 0.0289(11) Uani 1 1 d . U
H5 H 0.0073 0.2172 -0.0345 0.035 Uiso 1 1 calc R U
C6 C -0.0024(6) 0.1688(4) 0.0831(3) 0.0239(10) Uani 1 1 d . U
C7 C -0.2744(6) -0.0493(4) 0.2276(3) 0.0255(10) Uani 1 1 d . U
H7A H -0.2905 -0.1227 0.2181 0.031 Uiso 1 1 calc R U
H7B H -0.3835 -0.0221 0.2466 0.031 Uiso 1 1 calc R U
C8 C 0.1447(6) 0.2331(4) 0.0845(3) 0.0256(10) Uani 1 1 d . U
H8A H 0.1571 0.3021 0.0399 0.031 Uiso 1 1 calc R U
H8B H 0.2432 0.1871 0.0770 0.031 Uiso 1 1 calc R U
C11 C 0.0234(6) 0.4093(4) 0.1563(3) 0.0270(11) Uani 1 1 d . U
C12 C -0.1401(6) 0.3843(4) 0.1349(3) 0.0307(11) Uani 1 1 d . U
H12A H -0.1954 0.3202 0.1757 0.046 Uiso 1 1 calc R U
H12B H -0.1186 0.3666 0.0843 0.046 Uiso 1 1 calc R U
H12C H -0.2102 0.4503 0.1311 0.046 Uiso 1 1 calc R U
C13 C 0.1192(7) 0.5000(4) 0.0853(4) 0.0396(14) Uani 1 1 d . U
H13A H 0.0490 0.5649 0.0705 0.059 Uiso 1 1 calc R U
H13B H 0.1516 0.4685 0.0406 0.059 Uiso 1 1 calc R U
H13C H 0.2173 0.5238 0.1000 0.059 Uiso 1 1 calc R U
C14 C -0.0165(7) 0.4584(4) 0.2259(4) 0.0371(13) Uani 1 1 d . U
H14A H -0.0603 0.5340 0.2088 0.056 Uiso 1 1 calc R U
H14B H 0.0834 0.4625 0.2469 0.056 Uiso 1 1 calc R U
H14C H -0.0982 0.4105 0.2669 0.056 Uiso 1 1 calc R U
C15 C 0.3563(6) 0.2905(4) 0.1790(3) 0.0322(12) Uani 1 1 d . U
C16 C 0.4513(6) 0.3605(5) 0.0990(3) 0.0407(14) Uani 1 1 d . U
H16A H 0.5690 0.3576 0.1002 0.061 Uiso 1 1 calc R U
H16B H 0.4154 0.4386 0.0889 0.061 Uiso 1 1 calc R U
H16C H 0.4299 0.3297 0.0572 0.061 Uiso 1 1 calc R U
C17 C 0.3711(7) 0.3461(5) 0.2443(4) 0.0366(13) Uani 1 1 d . U
H17A H 0.2944 0.3094 0.2923 0.055 Uiso 1 1 calc R U
H17B H 0.3451 0.4259 0.2271 0.055 Uiso 1 1 calc R U
H17C H 0.4832 0.3383 0.2548 0.055 Uiso 1 1 calc R U
C18 C 0.4349(6) 0.1736(5) 0.1973(4) 0.0384(13) Uani 1 1 d . U
H18A H 0.5492 0.1812 0.2024 0.058 Uiso 1 1 calc R U
H18B H 0.4311 0.1399 0.1546 0.058 Uiso 1 1 calc R U
H18C H 0.3744 0.1255 0.2467 0.058 Uiso 1 1 calc R U
C21 C -0.0028(6) -0.1857(4) 0.2912(3) 0.0284(11) Uani 1 1 d . U
C22 C -0.0860(8) -0.3023(4) 0.3189(4) 0.0404(14) Uani 1 1 d . U
H22A H -0.0124 -0.3561 0.2998 0.061 Uiso 1 1 calc R U
H22B H -0.1879 -0.2985 0.2982 0.061 Uiso 1 1 calc R U
H22C H -0.1108 -0.3266 0.3765 0.061 Uiso 1 1 calc R U
C23 C 0.0669(7) -0.1617(5) 0.2034(3) 0.0351(12) Uani 1 1 d . U
H23A H 0.1235 -0.0886 0.1846 0.053 Uiso 1 1 calc R U
H23B H -0.0226 -0.1608 0.1745 0.053 Uiso 1 1 calc R U
H23C H 0.1445 -0.2204 0.1948 0.053 Uiso 1 1 calc R U
C24 C 0.1391(7) -0.1868(5) 0.3353(4) 0.0373(13) Uani 1 1 d . U
H24A H 0.2099 -0.2506 0.3311 0.056 Uiso 1 1 calc R U
H24B H 0.0951 -0.1939 0.3908 0.056 Uiso 1 1 calc R U
H24C H 0.2029 -0.1168 0.3122 0.056 Uiso 1 1 calc R U
C25 C -0.3118(6) -0.1157(4) 0.3960(3) 0.0285(11) Uani 1 1 d . U
C26 C -0.4186(7) -0.2162(5) 0.3959(3) 0.0382(13) Uani 1 1 d . U
H26A H -0.5161 -0.2247 0.4371 0.057 Uiso 1 1 calc R U
H26B H -0.3547 -0.2851 0.4058 0.057 Uiso 1 1 calc R U
H26C H -0.4522 -0.2020 0.3446 0.057 Uiso 1 1 calc R U
C27 C -0.4295(7) -0.0181(5) 0.3985(3) 0.0391(13) Uani 1 1 d . U
H27A H -0.4963 -0.0321 0.4513 0.059 Uiso 1 1 calc R U
H27B H -0.5010 -0.0115 0.3599 0.059 Uiso 1 1 calc R U
H27C H -0.3663 0.0519 0.3862 0.059 Uiso 1 1 calc R U
C28 C -0.2336(7) -0.1491(5) 0.4693(3) 0.0376(13) Uani 1 1 d . U
H28A H -0.1669 -0.0863 0.4705 0.056 Uiso 1 1 calc R U
H28B H -0.1640 -0.2144 0.4682 0.056 Uiso 1 1 calc R U
H28C H -0.3197 -0.1681 0.5162 0.056 Uiso 1 1 calc R U
C41 C 0.576(2) 0.4977(16) 0.5953(17) 0.286(13) Uani 1 1 d . U
H41A H 0.5654 0.4445 0.6485 0.343 Uiso 1 1 calc R U
H41B H 0.5402 0.4557 0.5618 0.343 Uiso 1 1 calc R U

loop_
_atom_site_aniso_label
_atom_site_aniso_U_11
_atom_site_aniso_U_22
_atom_site_aniso_U_33
_atom_site_aniso_U_23
_atom_site_aniso_U_13
_atom_site_aniso_U_12
Ir1 0.02163(9) 0.01942(9) 0.01701(9) -0.00485(7) -0.00489(7) -0.00065(6)
Re1 0.04393(13) 0.03003(11) 0.02166(11) -0.01132(9) -0.00584(9) -0.00138(9)
Cl1 0.145(4) 0.232(5) 0.424(10) 0.191(6) -0.091(5) -0.034(4)
Cl2 0.169(4) 0.292(6) 0.117(3) 0.029(4) -0.010(3) 0.023(4)
P1 0.0206(5) 0.0214(5) 0.0225(6) -0.0042(5) -0.0062(5) -0.0025(4)
P2 0.0237(5) 0.0206(5) 0.0177(6) -0.0049(5) -0.0034(5) -0.0011(5)
P3 0.0285(6) 0.0400(7) 0.0437(9) -0.0232(7) -0.0023(6) -0.0066(6)
F1 0.056(2) 0.0432(19) 0.062(2) -0.0290(18) -0.0136(19) 0.0078(17)
F2 0.126(4) 0.053(3) 0.094(4) -0.010(3) -0.045(3) 0.038(3)
F3 0.0335(18) 0.083(3) 0.080(3) -0.042(2) -0.0001(19) -0.0132(18)
F4 0.136(5) 0.130(5) 0.038(3) 0.009(3) 0.000(3) -0.039(4)
F5 0.032(2) 0.113(4) 0.222(7) -0.128(4) -0.004(3) -0.010(2)
F6 0.037(2) 0.120(4) 0.139(5) -0.108(4) 0.024(2) -0.026(2)
O1 0.0304(17) 0.0307(18) 0.0291(19) -0.0132(15) -0.0040(15) 0.0039(15)
O2 0.060(3) 0.047(2) 0.027(2) -0.0097(18) 0.0000(19) -0.001(2)
O3 0.078(3) 0.035(2) 0.047(3) -0.0157(19) -0.029(2) -0.001(2)
N1 0.0223(18) 0.0214(18) 0.0182(19) -0.0056(15) -0.0033(15) -0.0007(15)
C1 0.038(3) 0.032(3) 0.024(3) -0.003(2) -0.014(2) -0.001(2)
C2 0.020(2) 0.023(2) 0.021(2) -0.0092(18) -0.0032(18) 0.0004(17)
C3 0.023(2) 0.029(2) 0.027(3) -0.006(2) -0.006(2) -0.0044(19)
C4 0.033(2) 0.034(3) 0.015(2) -0.003(2) -0.009(2) -0.001(2)
C5 0.034(3) 0.031(2) 0.020(2) -0.004(2) -0.002(2) -0.003(2)
C6 0.024(2) 0.023(2) 0.024(2) -0.0062(19) -0.0035(19) -0.0017(18)
C7 0.023(2) 0.027(2) 0.025(3) -0.006(2) -0.0016(19) -0.0062(18)
C8 0.022(2) 0.029(2) 0.025(2) -0.008(2) 0.0009(19) -0.0072(19)
C11 0.030(2) 0.022(2) 0.027(3) 0.000(2) -0.011(2) -0.0024(19)
C12 0.029(2) 0.025(2) 0.037(3) -0.002(2) -0.015(2) 0.002(2)
C13 0.045(3) 0.024(2) 0.047(4) 0.002(2) -0.021(3) -0.006(2)
C14 0.047(3) 0.026(2) 0.045(3) -0.016(2) -0.016(3) 0.008(2)
C15 0.020(2) 0.034(3) 0.041(3) -0.006(2) -0.009(2) -0.007(2)
C16 0.026(3) 0.055(4) 0.037(3) -0.005(3) -0.003(2) -0.014(2)
C17 0.036(3) 0.038(3) 0.042(3) -0.015(3) -0.015(3) -0.003(2)
C18 0.022(2) 0.041(3) 0.051(4) -0.010(3) -0.008(2) 0.003(2)
C21 0.036(3) 0.024(2) 0.030(3) -0.013(2) -0.009(2) 0.006(2)
C22 0.055(3) 0.021(2) 0.048(4) -0.014(2) -0.009(3) 0.003(2)
C23 0.035(3) 0.039(3) 0.038(3) -0.022(2) -0.009(2) 0.011(2)
C24 0.040(3) 0.031(3) 0.044(3) -0.012(2) -0.015(3) 0.010(2)
C25 0.035(3) 0.032(3) 0.017(2) -0.004(2) -0.005(2) -0.006(2)
C26 0.039(3) 0.044(3) 0.028(3) -0.007(2) 0.000(2) -0.018(2)
C27 0.032(3) 0.057(4) 0.023(3) -0.013(3) 0.012(2) -0.008(3)
C28 0.050(3) 0.039(3) 0.023(3) -0.004(2) -0.008(2) -0.006(3)
C41 0.150(16) 0.164(16) 0.51(3) -0.12(2) 0.06(2) 0.001(13)

loop_
_atom_type_symbol
_atom_type_description
_atom_type_scat_dispersion_real
_atom_type_scat_dispersion_imag
_atom_type_scat_source
C C 0.0033 0.0016 'International Tables Vol C Tables 4.2.6.8 and 6.1.1.4'
H H 0.0000 0.0000 'International Tables Vol C Tables 4.2.6.8 and 6.1.1.4'
N N 0.0061 0.0033 'International Tables Vol C Tables 4.2.6.8 and 6.1.1.4'
O O 0.0106 0.0060 'International Tables Vol C Tables 4.2.6.8 and 6.1.1.4'
F F 0.0171 0.0103 'International Tables Vol C Tables 4.2.6.8 and 6.1.1.4'
P P 0.1023 0.0942 'International Tables Vol C Tables 4.2.6.8 and 6.1.1.4'
Re Re -1.0185 7.2310 'International Tables Vol C Tables 4.2.6.8 and 6.1.1.4'
Ir Ir -1.4442 7.9887 'International Tables Vol C Tables 4.2.6.8 and 6.1.1.4'
Cl Cl 0.1484 0.1585 'International Tables Vol C Tables 4.2.6.8 and 6.1.1.4'

loop_
_geom_angle_atom_site_label_1
_geom_angle_atom_site_label_2
_geom_angle_atom_site_label_3
_geom_angle
C1 Ir1 N1 166.41(19)
C1 Ir1 O1 90.87(18)
N1 Ir1 O1 102.64(14)
C1 Ir1 P2 96.34(16)
N1 Ir1 P2 80.52(10)
O1 Ir1 P2 98.07(10)
C1 Ir1 P1 99.22(16)
N1 Ir1 P1 81.67(10)
O1 Ir1 P1 93.16(9)
P2 Ir1 P1 160.64(4)
C1 Ir1 Re1 48.21(16)
N1 Ir1 Re1 145.34(10)
O1 Ir1 Re1 42.71(9)
P2 Ir1 Re1 101.98(3)
P1 Ir1 Re1 96.98(3)
O3 Re1 O2 112.4(2)
O3 Re1 O1 112.20(18)
O2 Re1 O1 111.14(19)
O3 Re1 C1 105.5(2)
O2 Re1 C1 106.9(2)
O1 Re1 C1 108.27(18)
O3 Re1 Ir1 120.95(16)
O2 Re1 Ir1 125.89(15)
O1 Re1 Ir1 56.40(11)
C1 Re1 Ir1 51.93(15)
C8 P1 C15 102.6(2)
C8 P1 C11 102.9(2)
C15 P1 C11 112.3(2)
C8 P1 Ir1 96.63(15)
C15 P1 Ir1 119.22(16)
C11 P1 Ir1 118.43(16)
C7 P2 C21 105.9(2)
C7 P2 C25 100.6(2)
C21 P2 C25 112.3(2)
C7 P2 Ir1 98.88(15)
C21 P2 Ir1 111.20(16)
C25 P2 Ir1 124.51(17)
F4 P3 F5 90.4(4)
F4 P3 F2 177.1(3)
F5 P3 F2 91.7(3)
F4 P3 F6 93.3(3)
F5 P3 F6 90.6(2)
F2 P3 F6 88.6(3)
F4 P3 F3 89.3(3)
F5 P3 F3 179.3(3)
F2 P3 F3 88.7(3)
F6 P3 F3 88.8(2)
F4 P3 F1 89.0(3)
F5 P3 F1 90.2(2)
F2 P3 F1 89.1(2)
F6 P3 F1 177.6(3)
F3 P3 F1 90.4(2)
Re1 O1 Ir1 80.89(12)
C6 N1 C2 118.3(4)
C6 N1 Ir1 120.5(3)
C2 N1 Ir1 121.1(3)
Re1 C1 Ir1 79.86(19)
Re1 C1 H1A 116(4)
Ir1 C1 H1A 110(4)
Re1 C1 H1B 156(2)
Ir1 C1 H1B 110(3)
H1A C1 H1B 82(4)
N1 C2 C3 121.3(4)
N1 C2 C7 118.8(4)
C3 C2 C7 119.9(4)
C4 C3 C2 119.3(4)
C4 C3 H3 120.3
C2 C3 H3 120.3
C5 C4 C3 118.8(5)
C5 C4 H4 120.6
C3 C4 H4 120.6
C6 C5 C4 120.3(5)
C6 C5 H5 119.9
C4 C5 H5 119.9
N1 C6 C5 121.5(4)
N1 C6 C8 116.9(4)
C5 C6 C8 121.4(4)
C2 C7 P2 113.1(3)
C2 C7 H7A 109.0
P2 C7 H7A 109.0
C2 C7 H7B 109.0
P2 C7 H7B 109.0
H7A C7 H7B 107.8
C6 C8 P1 113.4(3)
C6 C8 H8A 108.9
P1 C8 H8A 108.9
C6 C8 H8B 108.9
P1 C8 H8B 108.9
H8A C8 H8B 107.7
C14 C11 C12 107.7(4)
C14 C11 C13 108.2(4)
C12 C11 C13 108.2(4)
C14 C11 P1 115.0(3)
C12 C11 P1 105.6(3)
C13 C11 P1 111.8(4)
C11 C12 H12A 109.5
C11 C12 H12B 109.5
H12A C12 H12B 109.5
C11 C12 H12C 109.5
H12A C12 H12C 109.5
H12B C12 H12C 109.5
C11 C13 H13A 109.5
C11 C13 H13B 109.5
H13A C13 H13B 109.5
C11 C13 H13C 109.5
H13A C13 H13C 109.5
H13B C13 H13C 109.5
C11 C14 H14A 109.5
C11 C14 H14B 109.5
H14A C14 H14B 109.5
C11 C14 H14C 109.5
H14A C14 H14C 109.5
H14B C14 H14C 109.5
C18 C15 C16 107.1(5)
C18 C15 C17 109.3(4)
C16 C15 C17 110.3(4)
C18 C15 P1 108.3(3)
C16 C15 P1 111.8(4)
C17 C15 P1 109.9(4)
C15 C16 H16A 109.5
C15 C16 H16B 109.5
H16A C16 H16B 109.5
C15 C16 H16C 109.5
H16A C16 H16C 109.5
H16B C16 H16C 109.5
C15 C17 H17A 109.5
C15 C17 H17B 109.5
H17A C17 H17B 109.5
C15 C17 H17C 109.5
H17A C17 H17C 109.5
H17B C17 H17C 109.5
C15 C18 H18A 109.5
C15 C18 H18B 109.5
H18A C18 H18B 109.5
C15 C18 H18C 109.5
H18A C18 H18C 109.5
H18B C18 H18C 109.5
C23 C21 C24 108.7(4)
C23 C21 C22 107.9(4)
C24 C21 C22 109.2(4)
C23 C21 P2 107.6(3)
C24 C21 P2 110.3(3)
C22 C21 P2 113.1(4)
C21 C22 H22A 109.5
C21 C22 H22B 109.5
H22A C22 H22B 109.5
C21 C22 H22C 109.5
H22A C22 H22C 109.5
H22B C22 H22C 109.5
C21 C23 H23A 109.5
C21 C23 H23B 109.5
H23A C23 H23B 109.5
C21 C23 H23C 109.5
H23A C23 H23C 109.5
H23B C23 H23C 109.5
C21 C24 H24A 109.5
C21 C24 H24B 109.5
H24A C24 H24B 109.5
C21 C24 H24C 109.5
H24A C24 H24C 109.5
H24B C24 H24C 109.5
C28 C25 C27 110.5(5)
C28 C25 C26 108.5(4)
C27 C25 C26 106.1(4)
C28 C25 P2 110.5(4)
C27 C25 P2 108.2(3)
C26 C25 P2 113.0(4)
C25 C26 H26A 109.5
C25 C26 H26B 109.5
H26A C26 H26B 109.5
C25 C26 H26C 109.5
H26A C26 H26C 109.5
H26B C26 H26C 109.5
C25 C27 H27A 109.5
C25 C27 H27B 109.5
H27A C27 H27B 109.5
C25 C27 H27C 109.5
H27A C27 H27C 109.5
H27B C27 H27C 109.5
C25 C28 H28A 109.5
C25 C28 H28B 109.5
H28A C28 H28B 109.5
C25 C28 H28C 109.5
H28A C28 H28C 109.5
H28B C28 H28C 109.5
Cl1 C41 Cl2 129.1(14)
Cl1 C41 H41A 105.0
Cl2 C41 H41A 105.0
Cl1 C41 H41B 105.0
Cl2 C41 H41B 105.0
H41A C41 H41B 105.9

loop_
_geom_bond_atom_site_label_1
_geom_bond_atom_site_label_2
_geom_bond_distance
Ir1 C1 2.109(5)
Ir1 N1 2.137(4)
Ir1 O1 2.224(3)
Ir1 P2 2.3825(12)
Ir1 P1 2.3876(12)
Ir1 Re1 2.6369(3)
Re1 O3 1.699(4)
Re1 O2 1.705(4)
Re1 O1 1.811(4)
Re1 C1 1.997(6)
Cl1 C41 1.489(19)
Cl2 C41 1.648(17)
P1 C8 1.826(5)
P1 C15 1.878(5)
P1 C11 1.882(5)
P2 C7 1.837(5)
P2 C21 1.889(5)
P2 C25 1.894(5)
P3 F4 1.557(5)
P3 F5 1.559(4)
P3 F2 1.585(5)
P3 F6 1.588(4)
P3 F3 1.593(4)
P3 F1 1.593(4)
N1 C6 1.360(6)
N1 C2 1.365(6)
C1 H1A 0.83(6)
C1 H1B 0.98(4)
C2 C3 1.391(7)
C2 C7 1.471(6)
C3 C4 1.383(7)
C3 H3 0.9500
C4 C5 1.375(7)
C4 H4 0.9500
C5 C6 1.373(7)
C5 H5 0.9500
C6 C8 1.491(6)
C7 H7A 0.9900
C7 H7B 0.9900
C8 H8A 0.9900
C8 H8B 0.9900
C11 C14 1.521(8)
C11 C12 1.543(7)
C11 C13 1.557(7)
C12 H12A 0.9800
C12 H12B 0.9800
C12 H12C 0.9800
C13 H13A 0.9800
C13 H13B 0.9800
C13 H13C 0.9800
C14 H14A 0.9800
C14 H14B 0.9800
C14 H14C 0.9800
C15 C18 1.543(7)
C15 C16 1.544(7)
C15 C17 1.545(8)
C16 H16A 0.9800
C16 H16B 0.9800
C16 H16C 0.9800
C17 H17A 0.9800
C17 H17B 0.9800
C17 H17C 0.9800
C18 H18A 0.9800
C18 H18B 0.9800
C18 H18C 0.9800
C21 C23 1.529(8)
C21 C24 1.534(7)
C21 C22 1.537(7)
C22 H22A 0.9800
C22 H22B 0.9800
C22 H22C 0.9800
C23 H23A 0.9800
C23 H23B 0.9800
C23 H23C 0.9800
C24 H24A 0.9800
C24 H24B 0.9800
C24 H24C 0.9800
C25 C28 1.524(7)
C25 C27 1.533(7)
C25 C26 1.558(7)
C26 H26A 0.9800
C26 H26B 0.9800
C26 H26C 0.9800
C27 H27A 0.9800
C27 H27B 0.9800
C27 H27C 0.9800
C28 H28A 0.9800
C28 H28B 0.9800
C28 H28C 0.9800
C41 H41A 0.9900
C41 H41B 0.9900

loop_
_geom_torsion_atom_site_label_1
_geom_torsion_atom_site_label_2
_geom_torsion_atom_site_label_3
_geom_torsion_atom_site_label_4
_geom_torsion
O3 Re1 O1 Ir1 113.32(19)
O2 Re1 O1 Ir1 -119.84(16)
C1 Re1 O1 Ir1 -2.68(19)
C6 N1 C2 C3 -6.8(6)
Ir1 N1 C2 C3 175.9(3)
C6 N1 C2 C7 173.5(4)
Ir1 N1 C2 C7 -3.8(5)
N1 C2 C3 C4 2.1(7)
C7 C2 C3 C4 -178.2(4)
C2 C3 C4 C5 3.8(7)
C3 C4 C5 C6 -4.9(8)
C2 N1 C6 C5 5.7(7)
Ir1 N1 C6 C5 -177.0(4)
C2 N1 C6 C8 -170.4(4)
Ir1 N1 C6 C8 6.9(5)
C4 C5 C6 N1 0.1(8)
C4 C5 C6 C8 176.0(4)
N1 C2 C7 P2 -18.4(6)
C3 C2 C7 P2 161.8(4)
C21 P2 C7 C2 -87.9(4)
C25 P2 C7 C2 155.0(4)
Ir1 P2 C7 C2 27.2(4)
N1 C6 C8 P1 -30.4(5)
C5 C6 C8 P1 153.5(4)
C15 P1 C8 C6 156.1(3)
C11 P1 C8 C6 -87.2(4)
Ir1 P1 C8 C6 34.1(3)
C8 P1 C11 C14 175.1(4)
C15 P1 C11 C14 -75.2(4)
Ir1 P1 C11 C14 70.1(4)
C8 P1 C11 C12 56.5(4)
C15 P1 C11 C12 166.1(4)
Ir1 P1 C11 C12 -48.5(4)
C8 P1 C11 C13 -61.0(4)
C15 P1 C11 C13 48.7(5)
Ir1 P1 C11 C13 -166.0(3)
C8 P1 C15 C18 -71.6(4)
C11 P1 C15 C18 178.5(4)
Ir1 P1 C15 C18 33.5(5)
C8 P1 C15 C16 46.2(4)
C11 P1 C15 C16 -63.7(5)
Ir1 P1 C15 C16 151.3(3)
C8 P1 C15 C17 169.1(4)
C11 P1 C15 C17 59.2(4)
Ir1 P1 C15 C17 -85.8(4)
C7 P2 C21 C23 45.2(4)
C25 P2 C21 C23 154.1(4)
Ir1 P2 C21 C23 -61.2(4)
C7 P2 C21 C24 163.6(4)
C25 P2 C21 C24 -87.5(4)
Ir1 P2 C21 C24 57.2(4)
C7 P2 C21 C22 -73.8(4)
C25 P2 C21 C22 35.1(5)
Ir1 P2 C21 C22 179.8(3)
C7 P2 C25 C28 174.4(4)
C21 P2 C25 C28 62.2(4)
Ir1 P2 C25 C28 -76.9(4)
C7 P2 C25 C27 -64.5(4)
C21 P2 C25 C27 -176.7(4)
Ir1 P2 C25 C27 44.2(4)
C7 P2 C25 C26 52.7(4)
C21 P2 C25 C26 -59.5(4)
Ir1 P2 C25 C26 161.4(3)
